data_4126248
loop_
_publ_author_name
'Kundu, Subrata'
'Greene, Christine'
'Williams, Kamille D.'
'Salvador, Tolani K.'
'Bertke, Jeffery A.'
'Cundari, Thomas R.'
'Warren, Timothy H.'

_publ_contact_author 'Timothy H. Warren'
_publ_section_title
;
 Three-Coordinate Copper(II) Aryls: Key Intermediates in C-O Bond
 Formation.
;
_journal_issue 27
_journal_name_full 'Journal of the American Chemical Society'
_journal_page_first 9112
_journal_page_last 9115
_journal_paper_doi 10.1021/jacs.7b04046
_journal_volume 139
_journal_year 2017
_chemical_formula_moiety 'C27 H19 Cu F11 N2, C10 H10 Co'
_chemical_formula_sum 'C37 H29 Co Cu F11 N2'
_chemical_formula_weight 833.09
_chemical_name_systematic {[Me2NNF6]Cu-C6F5}{CoCp2}
_space_group_crystal_system monoclinic
_space_group_IT_number 14
_space_group_name_Hall '-P 2ybc'
_space_group_name_H-M_alt 'P 1 21/c 1'
_symmetry_space_group_name_Hall '-P 2ybc'
_symmetry_space_group_name_H-M 'P 1 21/c 1'
_atom_sites_solution_hydrogens geom
_audit_creation_method SHELXL-2014/7
_cell_angle_alpha 90
_cell_angle_beta 115.688(3)
_cell_angle_gamma 90
_cell_formula_units_Z 4
_cell_length_a 11.6396(6)
_cell_length_b 25.5540(15)
_cell_length_c 12.6371(8)
_cell_measurement_reflns_used 9893
_cell_measurement_temperature 100(2)
_cell_measurement_theta_max 25.17
_cell_measurement_theta_min 2.40
_cell_volume 3387.3(4)
_computing_cell_refinement 'SAINT V8.34A (Bruker, 2005)'
_computing_data_collection 'APEX2 V2014.9-0 (Bruker, 2014)'
_computing_data_reduction
; 
SAINT V8.34A, XPREP v2014/2, SADABS V2014/4 (Bruker, 2014) 
;
_computing_molecular_graphics 'SHELXTL v2014-4 (Bruker, 2014)'
_computing_publication_material 'XCIF V2014-2 (Bruker, 2014)'
_computing_structure_refinement 'SHELX-2014-6 (Sheldrick, 2015)'
_computing_structure_solution 'SHELX-2014-4 (Sheldrick, 2015)'
_diffrn_ambient_temperature 100(2)
_diffrn_measured_fraction_theta_full 1.000
_diffrn_measured_fraction_theta_max 0.998
_diffrn_measurement_device 'Bruker D8 Quest/Photon 100'
_diffrn_measurement_method 'profile data from \f and \w scans'
_diffrn_radiation_monochromator 'multilayer mirrors'
_diffrn_radiation_source 'microfocus sealed tube'
_diffrn_radiation_type MoK\a
_diffrn_radiation_wavelength 0.71073
_diffrn_reflns_av_R_equivalents 0.0562
_diffrn_reflns_av_unetI/netI 0.0430
_diffrn_reflns_Laue_measured_fraction_full 1.000
_diffrn_reflns_Laue_measured_fraction_max 0.998
_diffrn_reflns_limit_h_max 14
_diffrn_reflns_limit_h_min -14
_diffrn_reflns_limit_k_max 30
_diffrn_reflns_limit_k_min -30
_diffrn_reflns_limit_l_max 15
_diffrn_reflns_limit_l_min -15
_diffrn_reflns_number 39270
_diffrn_reflns_point_group_measured_fraction_full 1.000
_diffrn_reflns_point_group_measured_fraction_max 0.998
_diffrn_reflns_theta_full 25.242
_diffrn_reflns_theta_max 25.424
_diffrn_reflns_theta_min 2.099
_exptl_absorpt_coefficient_mu 1.209
_exptl_absorpt_correction_T_max 0.7452
_exptl_absorpt_correction_T_min 0.6902
_exptl_absorpt_correction_type multi-scan
_exptl_absorpt_process_details 'SADABS V2014/4 (Bruker, 2014)'
_exptl_crystal_density_diffrn 1.634
_exptl_crystal_density_method 'not measured'
_exptl_crystal_description plate
_exptl_crystal_F_000 1680
_exptl_crystal_size_max 0.150
_exptl_crystal_size_mid 0.110
_exptl_crystal_size_min 0.060
_refine_diff_density_max 0.323
_refine_diff_density_min -0.361
_refine_diff_density_rms 0.067
_refine_ls_extinction_method none
_refine_ls_goodness_of_fit_ref 1.033
_refine_ls_hydrogen_treatment constr
_refine_ls_matrix_type full
_refine_ls_number_parameters 473
_refine_ls_number_reflns 6240
_refine_ls_number_restraints 0
_refine_ls_restrained_S_all 1.033
_refine_ls_R_factor_all 0.0569
_refine_ls_R_factor_gt 0.0349
_refine_ls_shift/su_max 0.000
_refine_ls_shift/su_mean 0.000
_refine_ls_structure_factor_coef Fsqd
_refine_ls_weighting_details 'w=1/[\s^2^(Fo^2^)+(0.0277P)^2^+2.9974P] where P=(Fo^2^+2Fc^2^)/3'
_refine_ls_weighting_scheme calc
_refine_ls_wR_factor_gt 0.0680
_refine_ls_wR_factor_ref 0.0743
_reflns_Friedel_coverage 0.000
_reflns_number_gt 4843
_reflns_number_total 6240
_reflns_threshold_expression 'I > 2\s(I)'
_cod_data_source_file ja7b04046_si_007.cif
_cod_data_source_block 6
_cod_depositor_comments 'Adding full bibliography for 4126246--4126248.cif.'
_cod_original_cell_volume 3387.3(3)
_cod_database_code 4126248
_shelx_shelxl_version_number 2014/7
_shelx_space_group_comment
;
The symmetry employed for this shelxl refinement is uniquely defined
by the following loop, which should always be used as a source of
symmetry information in preference to the above space-group names.
They are only intended as comments.
;
_shelx_estimated_absorpt_t_min 0.839
_shelx_estimated_absorpt_t_max 0.931

loop_
_space_group_symop_operation_xyz
'x, y, z'
'-x, y+1/2, -z+1/2'
'-x, -y, -z'
'x, -y-1/2, z-1/2'

loop_
_atom_site_label
_atom_site_type_symbol
_atom_site_fract_x
_atom_site_fract_y
_atom_site_fract_z
_atom_site_U_iso_or_equiv
_atom_site_adp_type
_atom_site_occupancy
_atom_site_site_symmetry_order
_atom_site_calc_flag
_atom_site_refinement_flags_posn
_atom_site_refinement_flags_adp
Cu1 Cu 0.62590(3) 0.12187(2) 0.67920(3) 0.01507(9) Uani 1 1 d . .
Co1 Co 0.77753(3) 0.10134(2) 0.35688(3) 0.01492(9) Uani 1 1 d . .
F1 F 0.37886(14) 0.07467(7) 0.93761(13) 0.0295(4) Uani 1 1 d . .
F2 F 0.57029(15) 0.04883(7) 1.01245(14) 0.0356(4) Uani 1 1 d . .
F3 F 0.52878(18) 0.12980(7) 1.01804(15) 0.0421(5) Uani 1 1 d . .
F4 F 0.14020(14) 0.10665(7) 0.58802(14) 0.0358(5) Uani 1 1 d . .
F5 F 0.18591(16) 0.17173(8) 0.50734(17) 0.0462(5) Uani 1 1 d . .
F6 F 0.18087(15) 0.09418(8) 0.44153(14) 0.0393(5) Uani 1 1 d . .
F7 F 0.77672(14) 0.22494(6) 0.70623(14) 0.0276(4) Uani 1 1 d . .
F8 F 1.02800(15) 0.24254(6) 0.79515(15) 0.0334(4) Uani 1 1 d . .
F9 F 1.19379(14) 0.16138(7) 0.84535(16) 0.0353(4) Uani 1 1 d . .
F10 F 1.10322(14) 0.06132(6) 0.80204(15) 0.0310(4) Uani 1 1 d . .
F11 F 0.85353(14) 0.04247(6) 0.71712(13) 0.0230(4) Uani 1 1 d . .
N1 N 0.61349(19) 0.10202(8) 0.83157(17) 0.0144(5) Uani 1 1 d . .
N2 N 0.44491(19) 0.12607(8) 0.58195(17) 0.0157(5) Uani 1 1 d . .
C1 C 0.5022(2) 0.09692(10) 0.8335(2) 0.0147(6) Uani 1 1 d . .
C2 C 0.3836(2) 0.10114(10) 0.7361(2) 0.0178(6) Uani 1 1 d . .
H2 H 0.3111 0.0931 0.7492 0.021 Uiso 1 1 calc R U
C3 C 0.3594(2) 0.11585(10) 0.6220(2) 0.0177(6) Uani 1 1 d . .
C4 C 0.4942(2) 0.08757(11) 0.9495(2) 0.0189(6) Uani 1 1 d . .
C5 C 0.2179(3) 0.12217(12) 0.5403(2) 0.0255(7) Uani 1 1 d . .
C6 C 0.7331(2) 0.10195(10) 0.9337(2) 0.0150(6) Uani 1 1 d . .
C7 C 0.7859(3) 0.15019(11) 0.9842(2) 0.0192(6) Uani 1 1 d . .
C8 C 0.9093(3) 0.15035(13) 1.0750(2) 0.0280(7) Uani 1 1 d . .
H8 H 0.9467 0.1826 1.1107 0.034 Uiso 1 1 calc R U
C9 C 0.9782(3) 0.10464(13) 1.1140(2) 0.0299(7) Uani 1 1 d . .
H9 H 1.0616 0.1055 1.1765 0.036 Uiso 1 1 calc R U
C10 C 0.9252(3) 0.05776(12) 1.0618(2) 0.0234(7) Uani 1 1 d . .
H10 H 0.9730 0.0264 1.0887 0.028 Uiso 1 1 calc R U
C11 C 0.8028(2) 0.05546(11) 0.9704(2) 0.0176(6) Uani 1 1 d . .
C12 C 0.4065(2) 0.14451(10) 0.4637(2) 0.0158(6) Uani 1 1 d . .
C13 C 0.3857(2) 0.10838(10) 0.3742(2) 0.0183(6) Uani 1 1 d . .
C14 C 0.3461(3) 0.12685(12) 0.2599(2) 0.0243(7) Uani 1 1 d . .
H14 H 0.3305 0.1028 0.1978 0.029 Uiso 1 1 calc R U
C15 C 0.3294(3) 0.17971(12) 0.2362(2) 0.0279(7) Uani 1 1 d . .
H15 H 0.2985 0.1918 0.1575 0.033 Uiso 1 1 calc R U
C16 C 0.3574(3) 0.21503(12) 0.3261(3) 0.0267(7) Uani 1 1 d . .
H16 H 0.3494 0.2514 0.3092 0.032 Uiso 1 1 calc R U
C17 C 0.3974(2) 0.19839(11) 0.4417(2) 0.0206(6) Uani 1 1 d . .
C18 C 0.7135(3) 0.20031(11) 0.9419(3) 0.0281(7) Uani 1 1 d . .
H18A H 0.6900 0.2046 0.8579 0.042 Uiso 1 1 calc R U
H18B H 0.7671 0.2298 0.9855 0.042 Uiso 1 1 calc R U
H18C H 0.6362 0.1993 0.9545 0.042 Uiso 1 1 calc R U
C19 C 0.7500(3) 0.00442(11) 0.9113(2) 0.0234(6) Uani 1 1 d . .
H19A H 0.8129 -0.0233 0.9482 0.035 Uiso 1 1 calc R U
H19B H 0.7307 0.0069 0.8279 0.035 Uiso 1 1 calc R U
H19C H 0.6718 -0.0037 0.9192 0.035 Uiso 1 1 calc R U
C20 C 0.4043(3) 0.05090(11) 0.4007(2) 0.0258(7) Uani 1 1 d . .
H20A H 0.4723 0.0458 0.4800 0.039 Uiso 1 1 calc R U
H20B H 0.4278 0.0337 0.3436 0.039 Uiso 1 1 calc R U
H20C H 0.3248 0.0357 0.3958 0.039 Uiso 1 1 calc R U
C21 C 0.4314(3) 0.23694(11) 0.5404(3) 0.0304(7) Uani 1 1 d . .
H21A H 0.4137 0.2725 0.5083 0.046 Uiso 1 1 calc R U
H21B H 0.5222 0.2337 0.5937 0.046 Uiso 1 1 calc R U
H21C H 0.3805 0.2298 0.5834 0.046 Uiso 1 1 calc R U
C22 C 0.8016(2) 0.13272(10) 0.7104(2) 0.0156(6) Uani 1 1 d . .
C23 C 0.8546(2) 0.18233(10) 0.7313(2) 0.0169(6) Uani 1 1 d . .
C24 C 0.9828(3) 0.19304(10) 0.7763(2) 0.0202(6) Uani 1 1 d . .
C25 C 1.0676(2) 0.15201(11) 0.8014(2) 0.0209(6) Uani 1 1 d . .
C26 C 1.0212(2) 0.10183(11) 0.7803(2) 0.0197(6) Uani 1 1 d . .
C27 C 0.8914(2) 0.09371(10) 0.7358(2) 0.0152(6) Uani 1 1 d . .
C28 C 0.6780(3) 0.03352(10) 0.2992(3) 0.0257(7) Uani 1 1 d . .
H28 H 0.5894 0.0303 0.2497 0.031 Uiso 1 1 calc R U
C29 C 0.7764(3) 0.03670(10) 0.2615(2) 0.0233(6) Uani 1 1 d . .
H29 H 0.7654 0.0360 0.1825 0.028 Uiso 1 1 calc R U
C30 C 0.8937(3) 0.04102(10) 0.3627(2) 0.0216(6) Uani 1 1 d . .
H30 H 0.9756 0.0437 0.3637 0.026 Uiso 1 1 calc R U
C31 C 0.8680(3) 0.04073(10) 0.4626(2) 0.0225(6) Uani 1 1 d . .
H31 H 0.9295 0.0433 0.5421 0.027 Uiso 1 1 calc R U
C32 C 0.7351(3) 0.03592(10) 0.4234(2) 0.0252(7) Uani 1 1 d . .
H32 H 0.6915 0.0345 0.4719 0.030 Uiso 1 1 calc R U
C33 C 0.6542(3) 0.16249(10) 0.2920(2) 0.0220(6) Uani 1 1 d . .
H33 H 0.5652 0.1606 0.2430 0.026 Uiso 1 1 calc R U
C34 C 0.7517(3) 0.16535(10) 0.2536(2) 0.0215(6) Uani 1 1 d . .
H34 H 0.7396 0.1653 0.1743 0.026 Uiso 1 1 calc R U
C35 C 0.8700(3) 0.16821(10) 0.3539(2) 0.0210(6) Uani 1 1 d . .
H35 H 0.9513 0.1708 0.3538 0.025 Uiso 1 1 calc R U
C36 C 0.8463(3) 0.16650(10) 0.4545(2) 0.0222(6) Uani 1 1 d . .
H36 H 0.9089 0.1676 0.5337 0.027 Uiso 1 1 calc R U
C37 C 0.7126(3) 0.16291(10) 0.4162(2) 0.0225(6) Uani 1 1 d . .
H37 H 0.6699 0.1611 0.4653 0.027 Uiso 1 1 calc R U

loop_
_atom_site_aniso_label
_atom_site_aniso_U_11
_atom_site_aniso_U_22
_atom_site_aniso_U_33
_atom_site_aniso_U_23
_atom_site_aniso_U_13
_atom_site_aniso_U_12
Cu1 0.01178(16) 0.01940(18) 0.01411(16) 0.00076(13) 0.00568(13) -0.00051(14)
Co1 0.01621(19) 0.0148(2) 0.01453(18) 0.00217(15) 0.00738(15) 0.00129(15)
F1 0.0143(8) 0.0533(12) 0.0238(9) 0.0109(8) 0.0111(7) -0.0006(8)
F2 0.0267(9) 0.0538(12) 0.0319(10) 0.0265(9) 0.0178(8) 0.0166(8)
F3 0.0639(13) 0.0439(12) 0.0326(10) -0.0186(9) 0.0342(10) -0.0223(10)
F4 0.0129(8) 0.0704(14) 0.0245(9) 0.0105(8) 0.0085(7) -0.0016(8)
F5 0.0204(10) 0.0499(13) 0.0595(13) 0.0237(10) 0.0092(9) 0.0133(9)
F6 0.0166(9) 0.0771(14) 0.0199(9) -0.0077(9) 0.0040(7) -0.0116(9)
F7 0.0231(9) 0.0179(9) 0.0428(10) 0.0025(7) 0.0153(8) 0.0059(7)
F8 0.0270(9) 0.0188(9) 0.0564(12) -0.0084(8) 0.0200(9) -0.0069(7)
F9 0.0135(9) 0.0305(10) 0.0570(12) -0.0075(8) 0.0108(8) -0.0049(7)
F10 0.0189(9) 0.0218(9) 0.0518(11) 0.0015(8) 0.0147(8) 0.0062(7)
F11 0.0230(9) 0.0163(8) 0.0314(9) -0.0027(7) 0.0132(7) -0.0035(7)
N1 0.0126(11) 0.0168(12) 0.0135(11) 0.0009(9) 0.0053(9) 0.0000(9)
N2 0.0139(11) 0.0181(12) 0.0142(11) 0.0027(9) 0.0054(9) 0.0006(10)
C1 0.0196(14) 0.0104(14) 0.0179(13) -0.0009(11) 0.0119(12) -0.0003(11)
C2 0.0124(13) 0.0212(15) 0.0207(14) 0.0023(12) 0.0080(11) -0.0014(12)
C3 0.0148(14) 0.0183(15) 0.0177(14) 0.0007(11) 0.0049(11) -0.0007(11)
C4 0.0145(14) 0.0238(16) 0.0189(14) 0.0017(12) 0.0076(12) 0.0002(12)
C5 0.0152(14) 0.0393(19) 0.0213(15) 0.0087(14) 0.0075(12) 0.0014(14)
C6 0.0132(13) 0.0228(15) 0.0106(12) 0.0004(11) 0.0069(11) -0.0023(12)
C7 0.0238(15) 0.0213(16) 0.0192(14) -0.0027(11) 0.0157(12) -0.0067(12)
C8 0.0260(17) 0.0383(19) 0.0216(16) -0.0114(14) 0.0121(13) -0.0171(15)
C9 0.0143(15) 0.056(2) 0.0171(15) -0.0042(15) 0.0051(12) -0.0063(15)
C10 0.0171(15) 0.0393(19) 0.0158(14) 0.0058(13) 0.0089(12) 0.0066(13)
C11 0.0173(14) 0.0242(16) 0.0154(14) 0.0019(11) 0.0109(12) -0.0015(12)
C12 0.0090(13) 0.0228(15) 0.0135(13) 0.0032(11) 0.0031(11) -0.0001(11)
C13 0.0131(14) 0.0221(16) 0.0188(14) 0.0015(12) 0.0062(11) -0.0028(11)
C14 0.0197(15) 0.0348(18) 0.0167(14) -0.0002(13) 0.0061(12) -0.0056(13)
C15 0.0212(16) 0.040(2) 0.0194(15) 0.0135(14) 0.0064(12) 0.0004(14)
C16 0.0227(16) 0.0238(17) 0.0319(17) 0.0120(14) 0.0102(13) 0.0034(13)
C17 0.0161(14) 0.0224(16) 0.0235(15) 0.0033(12) 0.0088(12) 0.0012(12)
C18 0.0403(19) 0.0175(16) 0.0299(17) -0.0049(13) 0.0185(15) -0.0078(14)
C19 0.0250(16) 0.0235(16) 0.0233(15) 0.0031(12) 0.0120(13) 0.0038(13)
C20 0.0307(17) 0.0243(17) 0.0221(15) -0.0013(12) 0.0112(13) -0.0041(13)
C21 0.0375(19) 0.0219(17) 0.0354(18) -0.0018(13) 0.0193(15) 0.0033(14)
C22 0.0160(13) 0.0237(16) 0.0088(12) 0.0016(11) 0.0069(11) -0.0002(12)
C23 0.0165(14) 0.0185(15) 0.0179(14) 0.0026(11) 0.0093(11) 0.0046(12)
C24 0.0237(16) 0.0140(15) 0.0252(15) -0.0069(11) 0.0127(13) -0.0057(12)
C25 0.0095(14) 0.0268(17) 0.0257(15) -0.0038(12) 0.0070(12) -0.0025(12)
C26 0.0170(14) 0.0185(15) 0.0246(15) 0.0011(12) 0.0099(12) 0.0050(12)
C27 0.0190(14) 0.0150(15) 0.0146(13) -0.0007(11) 0.0103(11) -0.0022(11)
C28 0.0257(16) 0.0151(15) 0.0337(17) -0.0038(12) 0.0105(14) -0.0056(12)
C29 0.0271(16) 0.0187(16) 0.0221(15) -0.0050(12) 0.0088(13) 0.0018(13)
C30 0.0221(15) 0.0169(15) 0.0259(15) -0.0002(12) 0.0105(13) 0.0045(12)
C31 0.0282(16) 0.0142(15) 0.0220(15) 0.0039(12) 0.0081(13) 0.0045(12)
C32 0.0348(18) 0.0157(15) 0.0309(17) 0.0071(12) 0.0197(14) -0.0005(13)
C33 0.0196(15) 0.0178(15) 0.0271(16) 0.0067(12) 0.0087(13) 0.0054(12)
C34 0.0263(16) 0.0180(15) 0.0211(15) 0.0069(12) 0.0110(13) 0.0015(12)
C35 0.0220(15) 0.0149(15) 0.0262(15) 0.0032(12) 0.0107(13) -0.0017(12)
C36 0.0283(16) 0.0144(15) 0.0210(15) -0.0010(11) 0.0080(13) 0.0008(12)
C37 0.0300(17) 0.0174(15) 0.0247(15) 0.0014(12) 0.0160(13) 0.0066(13)

loop_
_atom_type_symbol
_atom_type_description
_atom_type_scat_dispersion_real
_atom_type_scat_dispersion_imag
_atom_type_scat_source
C C 0.0033 0.0016 'International Tables Vol C Tables 4.2.6.8 and 6.1.1.4'
H H 0.0000 0.0000 'International Tables Vol C Tables 4.2.6.8 and 6.1.1.4'
N N 0.0061 0.0033 'International Tables Vol C Tables 4.2.6.8 and 6.1.1.4'
F F 0.0171 0.0103 'International Tables Vol C Tables 4.2.6.8 and 6.1.1.4'
Co Co 0.3494 0.9721 'International Tables Vol C Tables 4.2.6.8 and 6.1.1.4'
Cu Cu 0.3201 1.2651 'International Tables Vol C Tables 4.2.6.8 and 6.1.1.4'

loop_
_geom_angle_atom_site_label_1
_geom_angle_atom_site_label_2
_geom_angle_atom_site_label_3
_geom_angle
N2 Cu1 C22 153.11(9)
N2 Cu1 N1 96.30(8)
C22 Cu1 N1 110.05(9)
C31 Co1 C36 105.88(11)
C31 Co1 C37 121.49(11)
C36 Co1 C37 41.05(11)
C31 Co1 C32 40.82(11)
C36 Co1 C32 122.01(12)
C37 Co1 C32 106.84(12)
C31 Co1 C35 122.02(11)
C36 Co1 C35 40.86(11)
C37 Co1 C35 68.80(11)
C32 Co1 C35 158.34(11)
C31 Co1 C30 41.01(11)
C36 Co1 C30 121.49(11)
C37 Co1 C30 157.80(11)
C32 Co1 C30 68.73(11)
C35 Co1 C30 106.85(11)
C31 Co1 C34 158.84(11)
C36 Co1 C34 68.76(11)
C37 Co1 C34 68.74(11)
C32 Co1 C34 159.34(11)
C35 Co1 C34 40.72(10)
C30 Co1 C34 123.04(11)
C31 Co1 C28 68.67(12)
C36 Co1 C28 159.05(11)
C37 Co1 C28 123.25(12)
C32 Co1 C28 40.81(11)
C35 Co1 C28 159.17(11)
C30 Co1 C28 68.50(11)
C34 Co1 C28 123.53(11)
C31 Co1 C33 158.27(11)
C36 Co1 C33 68.71(11)
C37 Co1 C33 40.75(11)
C32 Co1 C33 122.91(11)
C35 Co1 C33 68.50(11)
C30 Co1 C33 159.79(11)
C34 Co1 C33 40.72(11)
C28 Co1 C33 108.44(11)
C31 Co1 C29 68.77(11)
C36 Co1 C29 157.98(11)
C37 Co1 C29 159.97(11)
C32 Co1 C29 68.75(12)
C35 Co1 C29 122.57(11)
C30 Co1 C29 40.62(11)
C34 Co1 C29 108.10(11)
C28 Co1 C29 40.79(11)
C33 Co1 C29 124.04(11)
C1 N1 C6 124.4(2)
C1 N1 Cu1 120.81(16)
C6 N1 Cu1 114.16(15)
C3 N2 C12 121.0(2)
C3 N2 Cu1 122.72(17)
C12 N2 Cu1 116.20(15)
N1 C1 C2 125.6(2)
N1 C1 C4 120.3(2)
C2 C1 C4 114.1(2)
C3 C2 C1 127.5(2)
C3 C2 H2 116.2
C1 C2 H2 116.2
N2 C3 C2 126.9(2)
N2 C3 C5 119.4(2)
C2 C3 C5 113.7(2)
F1 C4 F3 106.3(2)
F1 C4 F2 105.1(2)
F3 C4 F2 106.1(2)
F1 C4 C1 114.2(2)
F3 C4 C1 111.7(2)
F2 C4 C1 112.8(2)
F5 C5 F6 106.4(2)
F5 C5 F4 105.6(2)
F6 C5 F4 104.7(2)
F5 C5 C3 112.6(2)
F6 C5 C3 113.0(2)
F4 C5 C3 113.8(2)
C11 C6 C7 121.2(2)
C11 C6 N1 119.8(2)
C7 C6 N1 118.3(2)
C8 C7 C6 118.0(3)
C8 C7 C18 120.7(3)
C6 C7 C18 121.4(2)
C9 C8 C7 121.4(3)
C9 C8 H8 119.3
C7 C8 H8 119.3
C10 C9 C8 119.7(3)
C10 C9 H9 120.2
C8 C9 H9 120.2
C9 C10 C11 121.2(3)
C9 C10 H10 119.4
C11 C10 H10 119.4
C10 C11 C6 118.5(3)
C10 C11 C19 120.1(2)
C6 C11 C19 121.4(2)
C13 C12 C17 121.2(2)
C13 C12 N2 119.4(2)
C17 C12 N2 119.3(2)
C14 C13 C12 118.6(2)
C14 C13 C20 120.9(2)
C12 C13 C20 120.5(2)
C15 C14 C13 120.6(3)
C15 C14 H14 119.7
C13 C14 H14 119.7
C16 C15 C14 120.2(3)
C16 C15 H15 119.9
C14 C15 H15 119.9
C15 C16 C17 121.2(3)
C15 C16 H16 119.4
C17 C16 H16 119.4
C16 C17 C12 118.0(3)
C16 C17 C21 121.2(3)
C12 C17 C21 120.7(2)
C7 C18 H18A 109.5
C7 C18 H18B 109.5
H18A C18 H18B 109.5
C7 C18 H18C 109.5
H18A C18 H18C 109.5
H18B C18 H18C 109.5
C11 C19 H19A 109.5
C11 C19 H19B 109.5
H19A C19 H19B 109.5
C11 C19 H19C 109.5
H19A C19 H19C 109.5
H19B C19 H19C 109.5
C13 C20 H20A 109.5
C13 C20 H20B 109.5
H20A C20 H20B 109.5
C13 C20 H20C 109.5
H20A C20 H20C 109.5
H20B C20 H20C 109.5
C17 C21 H21A 109.5
C17 C21 H21B 109.5
H21A C21 H21B 109.5
C17 C21 H21C 109.5
H21A C21 H21C 109.5
H21B C21 H21C 109.5
C27 C22 C23 112.8(2)
C27 C22 Cu1 125.0(2)
C23 C22 Cu1 121.07(19)
F7 C23 C24 115.5(2)
F7 C23 C22 119.4(2)
C24 C23 C22 125.1(2)
F8 C24 C23 121.9(2)
F8 C24 C25 119.1(2)
C23 C24 C25 118.9(2)
F9 C25 C26 120.9(2)
F9 C25 C24 120.2(2)
C26 C25 C24 119.0(2)
F10 C26 C25 119.5(2)
F10 C26 C27 121.2(2)
C25 C26 C27 119.3(2)
F11 C27 C22 119.8(2)
F11 C27 C26 115.3(2)
C22 C27 C26 124.9(2)
C32 C28 C29 108.1(3)
C32 C28 Co1 69.24(15)
C29 C28 Co1 69.82(15)
C32 C28 H28 126.0
C29 C28 H28 126.0
Co1 C28 H28 126.6
C30 C29 C28 107.7(3)
C30 C29 Co1 69.27(15)
C28 C29 Co1 69.39(16)
C30 C29 H29 126.2
C28 C29 H29 126.2
Co1 C29 H29 126.7
C29 C30 C31 108.1(3)
C29 C30 Co1 70.10(15)
C31 C30 Co1 69.01(15)
C29 C30 H30 125.9
C31 C30 H30 125.9
Co1 C30 H30 126.5
C32 C31 C30 108.1(2)
C32 C31 Co1 69.92(15)
C30 C31 Co1 69.98(15)
C32 C31 H31 125.9
C30 C31 H31 125.9
Co1 C31 H31 125.8
C31 C32 C28 108.0(2)
C31 C32 Co1 69.27(15)
C28 C32 Co1 69.95(15)
C31 C32 H32 126.0
C28 C32 H32 126.0
Co1 C32 H32 126.3
C37 C33 C34 108.0(2)
C37 C33 Co1 69.13(15)
C34 C33 Co1 69.40(15)
C37 C33 H33 126.0
C34 C33 H33 126.0
Co1 C33 H33 127.0
C35 C34 C33 108.0(2)
C35 C34 Co1 69.49(15)
C33 C34 Co1 69.87(15)
C35 C34 H34 126.0
C33 C34 H34 126.0
Co1 C34 H34 126.2
C34 C35 C36 108.1(2)
C34 C35 Co1 69.79(15)
C36 C35 Co1 69.24(15)
C34 C35 H35 125.9
C36 C35 H35 125.9
Co1 C35 H35 126.6
C35 C36 C37 108.0(2)
C35 C36 Co1 69.90(15)
C37 C36 Co1 69.69(15)
C35 C36 H36 126.0
C37 C36 H36 126.0
Co1 C36 H36 126.0
C33 C37 C36 107.9(2)
C33 C37 Co1 70.12(15)
C36 C37 Co1 69.26(15)
C33 C37 H37 126.1
C36 C37 H37 126.1
Co1 C37 H37 126.1

loop_
_geom_bond_atom_site_label_1
_geom_bond_atom_site_label_2
_geom_bond_distance
Cu1 N2 1.928(2)
Cu1 C22 1.928(3)
Cu1 N1 2.056(2)
Co1 C31 2.018(3)
Co1 C36 2.019(3)
Co1 C37 2.025(3)
Co1 C32 2.027(3)
Co1 C35 2.028(3)
Co1 C30 2.031(3)
Co1 C34 2.032(3)
Co1 C28 2.036(3)
Co1 C33 2.038(3)
Co1 C29 2.042(3)
F1 C4 1.326(3)
F2 C4 1.336(3)
F3 C4 1.332(3)
F4 C5 1.345(3)
F5 C5 1.335(3)
F6 C5 1.338(3)
F7 C23 1.363(3)
F8 C24 1.351(3)
F9 C25 1.348(3)
F10 C26 1.353(3)
F11 C27 1.369(3)
N1 C1 1.313(3)
N1 C6 1.430(3)
N2 C3 1.323(3)
N2 C12 1.441(3)
C1 C2 1.399(3)
C1 C4 1.528(4)
C2 C3 1.396(4)
C2 H2 0.9500
C3 C5 1.527(4)
C6 C11 1.400(4)
C6 C7 1.402(4)
C7 C8 1.397(4)
C7 C18 1.499(4)
C8 C9 1.381(4)
C8 H8 0.9500
C9 C10 1.377(4)
C9 H9 0.9500
C10 C11 1.393(4)
C10 H10 0.9500
C11 C19 1.496(4)
C12 C13 1.398(4)
C12 C17 1.399(4)
C13 C14 1.394(4)
C13 C20 1.501(4)
C14 C15 1.379(4)
C14 H14 0.9500
C15 C16 1.375(4)
C15 H15 0.9500
C16 C17 1.394(4)
C16 H16 0.9500
C17 C21 1.501(4)
C18 H18A 0.9800
C18 H18B 0.9800
C18 H18C 0.9800
C19 H19A 0.9800
C19 H19B 0.9800
C19 H19C 0.9800
C20 H20A 0.9800
C20 H20B 0.9800
C20 H20C 0.9800
C21 H21A 0.9800
C21 H21B 0.9800
C21 H21C 0.9800
C22 C27 1.377(4)
C22 C23 1.384(4)
C23 C24 1.375(4)
C24 C25 1.379(4)
C25 C26 1.372(4)
C26 C27 1.381(4)
C28 C32 1.416(4)
C28 C29 1.421(4)
C28 H28 0.9500
C29 C30 1.414(4)
C29 H29 0.9500
C30 C31 1.418(4)
C30 H30 0.9500
C31 C32 1.410(4)
C31 H31 0.9500
C32 H32 0.9500
C33 C37 1.415(4)
C33 C34 1.416(4)
C33 H33 0.9500
C34 C35 1.413(4)
C34 H34 0.9500
C35 C36 1.413(4)
C35 H35 0.9500
C36 C37 1.418(4)
C36 H36 0.9500
C37 H37 0.9500
